data_2230614
loop_
_publ_author_name
'Ouzidan, Younes'
'Essassi, El Mokhtar'
'Luis, Santiago V.'
'Bolte, Michael'
'El Ammari, Lahcen'

_publ_section_title
;
 6-Bromo-3-methyl-2-phenyl-3<i>H</i>-imidazo[4,5-<i>b</i>]pyridine
;
_journal_coeditor_code DN2697
_journal_issue 7
_journal_name_full 'Acta Crystallographica Section E'
_journal_page_first o1684
_journal_paper_doi 10.1107/S1600536811022318
_journal_volume 67
_journal_year 2011
_chemical_formula_iupac 'C13 H10 Br N3'
_chemical_formula_moiety 'C13 H10 Br N3'
_chemical_formula_sum 'C13 H10 Br N3'
_chemical_formula_weight 288.15
_chemical_name_systematic
;
6-Bromo-3-methyl-2-phenyl-3<i>H</i>-imidazo[4,5-<i>b</i>]pyridine
;
_space_group_IT_number 61
_symmetry_cell_setting orthorhombic
_symmetry_space_group_name_Hall '-P 2ac 2ab'
_symmetry_space_group_name_H-M 'P b c a'
_atom_sites_solution_hydrogens geom
_atom_sites_solution_primary direct
_atom_sites_solution_secondary difmap
_audit_creation_method SHELXL-97
_cell_angle_alpha 90.00
_cell_angle_beta 90.00
_cell_angle_gamma 90.00
_cell_formula_units_Z 8
_cell_length_a 13.7138(4)
_cell_length_b 6.7088(2)
_cell_length_c 25.3217(7)
_cell_measurement_reflns_used 5157
_cell_measurement_temperature 298(2)
_cell_measurement_theta_max 29.63
_cell_measurement_theta_min 2.97
_cell_volume 2329.68(12)
_computing_cell_refinement 'SAINT (Bruker, 1997)'
_computing_data_collection 'SMART (Bruker, 1997)'
_computing_data_reduction 'SAINT (Bruker, 1997)'
_computing_molecular_graphics 'ORTEPIII (Burnett & Johnson, 1996) and ORTEP-3 for Windows (Farrugia, 1997)'
_computing_publication_material 'WinGX (Farrugia, 1999)'
_computing_structure_refinement 'SHELXL97 (Sheldrick, 2008)'
_computing_structure_solution 'SHELXS97 (Sheldrick, 2008)'
_diffrn_ambient_temperature 298(2)
_diffrn_measured_fraction_theta_full 0.998
_diffrn_measured_fraction_theta_max 0.998
_diffrn_measurement_device_type 'Bruker CCD three-circle'
_diffrn_measurement_method \w
_diffrn_radiation_monochromator graphite
_diffrn_radiation_source 'fine-focus sealed tube'
_diffrn_radiation_type MoK\a
_diffrn_radiation_wavelength 0.71073
_diffrn_reflns_av_R_equivalents 0.0474
_diffrn_reflns_av_sigmaI/netI 0.0352
_diffrn_reflns_limit_h_max 17
_diffrn_reflns_limit_h_min 0
_diffrn_reflns_limit_k_max 8
_diffrn_reflns_limit_k_min 0
_diffrn_reflns_limit_l_max 31
_diffrn_reflns_limit_l_min 0
_diffrn_reflns_number 13535
_diffrn_reflns_theta_full 26.37
_diffrn_reflns_theta_max 26.37
_diffrn_reflns_theta_min 2.19
_diffrn_standards_number 0
_exptl_absorpt_coefficient_mu 3.508
_exptl_absorpt_correction_T_max 0.8251
_exptl_absorpt_correction_T_min 0.2274
_exptl_absorpt_correction_type multi-scan
_exptl_absorpt_process_details '(SADABS; Bruker, 1997)'
_exptl_crystal_colour colourless
_exptl_crystal_density_diffrn 1.643
_exptl_crystal_density_method 'not measured'
_exptl_crystal_description platelet
_exptl_crystal_F_000 1152
_exptl_crystal_size_max 0.60
_exptl_crystal_size_mid 0.30
_exptl_crystal_size_min 0.06
_refine_diff_density_max 0.368
_refine_diff_density_min -0.401
_refine_ls_extinction_method none
_refine_ls_goodness_of_fit_ref 1.040
_refine_ls_hydrogen_treatment constr
_refine_ls_matrix_type full
_refine_ls_number_parameters 155
_refine_ls_number_reflns 2378
_refine_ls_number_restraints 0
_refine_ls_restrained_S_all 1.040
_refine_ls_R_factor_all 0.0479
_refine_ls_R_factor_gt 0.0325
_refine_ls_shift/su_max 0.002
_refine_ls_shift/su_mean 0.000
_refine_ls_structure_factor_coef Fsqd
_refine_ls_weighting_details 'calc w=1/[\s^2^(Fo^2^)+(0.0361P)^2^+1.2509P] where P=(Fo^2^+2Fc^2^)/3'
_refine_ls_weighting_scheme calc
_refine_ls_wR_factor_gt 0.0812
_refine_ls_wR_factor_ref 0.0898
_reflns_number_gt 1804
_reflns_number_total 2378
_reflns_threshold_expression I>2\s(I)
_cod_data_source_file dn2697.cif
_cod_data_source_block I
_cod_database_code 2230614
_cod_database_fobs_code 2230614

loop_
_symmetry_equiv_pos_as_xyz
'x, y, z'
'-x+1/2, -y, z+1/2'
'-x, y+1/2, -z+1/2'
'x+1/2, -y+1/2, -z'
'-x, -y, -z'
'x-1/2, y, -z-1/2'
'x, -y-1/2, z-1/2'
'-x-1/2, y-1/2, z'

loop_
_atom_site_type_symbol
_atom_site_label
_atom_site_fract_x
_atom_site_fract_y
_atom_site_fract_z
_atom_site_U_iso_or_equiv
_atom_site_adp_type
_atom_site_calc_flag
_atom_site_refinement_flags
_atom_site_occupancy
_atom_site_symmetry_multiplicity
_atom_site_disorder_assembly
_atom_site_disorder_group
Br Br1 0.65259(2) 1.16657(6) 0.626463(10) 0.06788(15) Uani d . 1 1 . .
N N1 0.60483(17) 0.7251(3) 0.51723(8) 0.0509(6) Uani d . 1 1 . .
N N2 0.60942(14) 0.7570(3) 0.42245(7) 0.0396(4) Uani d . 1 1 . .
N N3 0.64274(15) 1.0833(3) 0.41558(8) 0.0425(5) Uani d . 1 1 . .
C C1 0.6160(2) 0.8347(4) 0.56091(10) 0.0528(7) Uani d . 1 1 . .
H H1 0.6093 0.7719 0.5934 0.063 Uiso calc R 1 1 . .
C C2 0.63682(17) 1.0361(4) 0.56042(9) 0.0477(6) Uani d . 1 1 . .
C C3 0.64811(18) 1.1434(4) 0.51422(10) 0.0464(6) Uani d . 1 1 . .
H H3 0.6620 1.2790 0.5138 0.056 Uiso calc R 1 1 . .
C C4 0.63692(16) 1.0313(4) 0.46819(9) 0.0385(5) Uani d . 1 1 . .
C C5 0.61634(17) 0.8291(3) 0.47310(9) 0.0386(5) Uani d . 1 1 . .
C C6 0.62568(16) 0.9162(4) 0.38966(9) 0.0369(5) Uani d . 1 1 . .
C C7 0.62409(16) 0.9055(4) 0.33165(9) 0.0378(5) Uani d . 1 1 . .
C C8 0.58108(18) 1.0590(4) 0.30370(9) 0.0463(6) Uani d . 1 1 . .
H H8 0.5525 1.1644 0.3218 0.056 Uiso calc R 1 1 . .
C C9 0.5801(2) 1.0574(5) 0.24902(10) 0.0561(7) Uani d . 1 1 . .
H H9 0.5506 1.1610 0.2306 0.067 Uiso calc R 1 1 . .
C C10 0.6226(2) 0.9037(5) 0.22203(11) 0.0590(8) Uani d . 1 1 . .
H H10 0.6217 0.9025 0.1853 0.071 Uiso calc R 1 1 . .
C C11 0.6665(2) 0.7515(6) 0.24919(12) 0.0641(8) Uani d . 1 1 . .
H H11 0.6957 0.6476 0.2307 0.077 Uiso calc R 1 1 . .
C C12 0.66776(19) 0.7512(5) 0.30402(11) 0.0531(7) Uani d . 1 1 . .
H H12 0.6978 0.6475 0.3222 0.064 Uiso calc R 1 1 . .
C C13 0.5829(2) 0.5528(4) 0.40922(12) 0.0607(8) Uani d . 1 1 . .
H H13A 0.5461 0.5518 0.3770 0.091 Uiso calc R 1 1 . .
H H13B 0.5441 0.4973 0.4372 0.091 Uiso calc R 1 1 . .
H H13C 0.6409 0.4746 0.4048 0.091 Uiso calc R 1 1 . .

loop_
_atom_site_aniso_label
_atom_site_aniso_U_11
_atom_site_aniso_U_22
_atom_site_aniso_U_33
_atom_site_aniso_U_12
_atom_site_aniso_U_13
_atom_site_aniso_U_23
Br1 0.0669(2) 0.0970(3) 0.03975(18) -0.00449(16) -0.00264(12) -0.01196(14)
N1 0.0583(14) 0.0484(13) 0.0460(12) -0.0094(11) -0.0071(10) 0.0159(10)
N2 0.0467(11) 0.0275(10) 0.0445(11) -0.0009(9) -0.0056(9) 0.0035(9)
N3 0.0584(13) 0.0312(10) 0.0379(10) -0.0030(9) 0.0000(9) 0.0023(9)
C1 0.0529(15) 0.0641(19) 0.0414(14) -0.0091(14) -0.0064(11) 0.0176(13)
C2 0.0411(13) 0.0662(19) 0.0358(12) -0.0012(12) -0.0042(10) 0.0006(12)
C3 0.0526(15) 0.0436(15) 0.0430(13) -0.0035(11) -0.0023(11) -0.0017(11)
C4 0.0427(13) 0.0344(13) 0.0385(12) -0.0008(10) -0.0019(9) 0.0043(10)
C5 0.0385(12) 0.0347(12) 0.0426(12) -0.0022(10) -0.0061(10) 0.0066(10)
C6 0.0381(12) 0.0316(12) 0.0410(12) 0.0030(10) -0.0028(10) 0.0016(10)
C7 0.0362(11) 0.0391(13) 0.0380(12) -0.0019(10) 0.0003(9) -0.0014(10)
C8 0.0522(14) 0.0459(15) 0.0408(13) 0.0073(12) 0.0051(11) 0.0026(11)
C9 0.0575(16) 0.071(2) 0.0402(14) 0.0032(14) 0.0022(12) 0.0109(13)
C10 0.0541(15) 0.084(2) 0.0389(14) -0.0069(16) 0.0070(12) -0.0068(14)
C11 0.0615(19) 0.071(2) 0.0594(18) 0.0084(16) 0.0145(14) -0.0249(17)
C12 0.0514(16) 0.0528(16) 0.0551(16) 0.0114(13) 0.0018(12) -0.0064(14)
C13 0.087(2) 0.0329(14) 0.0622(17) -0.0136(14) -0.0098(15) -0.0003(13)

loop_
_atom_type_symbol
_atom_type_description
_atom_type_scat_dispersion_real
_atom_type_scat_dispersion_imag
_atom_type_scat_source
C C 0.0033 0.0016 'International Tables Vol C Tables 4.2.6.8 and 6.1.1.4'
H H 0.0000 0.0000 'International Tables Vol C Tables 4.2.6.8 and 6.1.1.4'
Br Br -0.2901 2.4595 'International Tables Vol C Tables 4.2.6.8 and 6.1.1.4'
N N 0.0061 0.0033 'International Tables Vol C Tables 4.2.6.8 and 6.1.1.4'

loop_
_geom_angle_atom_site_label_1
_geom_angle_atom_site_label_2
_geom_angle_atom_site_label_3
_geom_angle_site_symmetry_1
_geom_angle_site_symmetry_3
_geom_angle
_geom_angle_publ_flag
C5 N1 C1 . . 113.2(2) ?
C6 N2 C5 . . 106.23(19) ?
C6 N2 C13 . . 129.4(2) ?
C5 N2 C13 . . 124.3(2) ?
C6 N3 C4 . . 104.8(2) ?
N1 C1 C2 . . 123.7(2) ?
N1 C1 H1 . . 118.2 ?
C2 C1 H1 . . 118.2 ?
C1 C2 C3 . . 122.7(2) ?
C1 C2 Br1 . . 117.80(19) ?
C3 C2 Br1 . . 119.5(2) ?
C2 C3 C4 . . 114.5(2) ?
C2 C3 H3 . . 122.8 ?
C4 C3 H3 . . 122.8 ?
N3 C4 C5 . . 110.2(2) ?
N3 C4 C3 . . 131.6(2) ?
C5 C4 C3 . . 118.2(2) ?
N1 C5 N2 . . 126.4(2) ?
N1 C5 C4 . . 127.7(2) ?
N2 C5 C4 . . 105.9(2) ?
N3 C6 N2 . . 112.9(2) ?
N3 C6 C7 . . 122.7(2) ?
N2 C6 C7 . . 124.3(2) ?
C8 C7 C12 . . 118.9(2) ?
C8 C7 C6 . . 118.8(2) ?
C12 C7 C6 . . 122.3(2) ?
C7 C8 C9 . . 120.7(3) ?
C7 C8 H8 . . 119.7 ?
C9 C8 H8 . . 119.7 ?
C10 C9 C8 . . 120.1(3) ?
C10 C9 H9 . . 119.9 ?
C8 C9 H9 . . 119.9 ?
C9 C10 C11 . . 119.9(3) ?
C9 C10 H10 . . 120.1 ?
C11 C10 H10 . . 120.1 ?
C10 C11 C12 . . 120.6(3) ?
C10 C11 H11 . . 119.7 ?
C12 C11 H11 . . 119.7 ?
C7 C12 C11 . . 119.9(3) ?
C7 C12 H12 . . 120.1 ?
C11 C12 H12 . . 120.1 ?
N2 C13 H13A . . 109.5 ?
N2 C13 H13B . . 109.5 ?
H13A C13 H13B . . 109.5 ?
N2 C13 H13C . . 109.5 ?
H13A C13 H13C . . 109.5 ?
H13B C13 H13C . . 109.5 ?

loop_
_geom_bond_atom_site_label_1
_geom_bond_atom_site_label_2
_geom_bond_site_symmetry_2
_geom_bond_distance
_geom_bond_publ_flag
Br1 C2 . 1.900(3) ?
N1 C5 . 1.327(3) ?
N1 C1 . 1.337(3) ?
N2 C6 . 1.371(3) ?
N2 C5 . 1.374(3) ?
N2 C13 . 1.456(3) ?
N3 C6 . 1.320(3) ?
N3 C4 . 1.380(3) ?
C1 C2 . 1.381(4) ?
C1 H1 . 0.9300 ?
C2 C3 . 1.382(4) ?
C3 C4 . 1.395(3) ?
C3 H3 . 0.9300 ?
C4 C5 . 1.391(3) ?
C6 C7 . 1.471(3) ?
C7 C8 . 1.382(3) ?
C7 C12 . 1.386(4) ?
C8 C9 . 1.385(3) ?
C8 H8 . 0.9300 ?
C9 C10 . 1.367(4) ?
C9 H9 . 0.9300 ?
C10 C11 . 1.371(5) ?
C10 H10 . 0.9300 ?
C11 C12 . 1.388(4) ?
C11 H11 . 0.9300 ?
C12 H12 . 0.9300 ?
C13 H13A . 0.9600 ?
C13 H13B . 0.9600 ?
C13 H13C . 0.9600 ?

loop_
_cod_related_entry_id
_cod_related_entry_database
_cod_related_entry_code
1 ChemSpider 8441571
